data_4133359
loop_
_publ_author_name
'Zhang, Congcong'
'Hou, Guohua'
'Zi, Guofu'
'Ding, Wanjian'
'Walter, Marc D.'

_publ_section_title
;
 A Base-Free Terminal Actinide Phosphinidene Metallocene: Synthesis,
 Structure, Reactivity, and Computational Studies.
;
_journal_issue 43
_journal_name_full 'Journal of the American Chemical Society'
_journal_page_first 14511
_journal_page_last 14525
_journal_paper_doi 10.1021/jacs.8b09746
_journal_volume 140
_journal_year 2018
_chemical_formula_moiety 'C120 H182 N4 P2 Th2, 3(C6 H6)'
_chemical_formula_sum 'C138 H200 N4 P2 Th2'
_chemical_formula_weight 2441.03
_space_group_crystal_system monoclinic
_space_group_IT_number 14
_space_group_name_Hall '-P 2yn'
_space_group_name_H-M_alt 'P 1 21/n 1'
_atom_sites_solution_hydrogens geom
_audit_creation_date 2018-04-08
_audit_creation_method
;
Olex2 1.2
(compiled 2017.03.28 svn.r3405 for OlexSys, GUI svn.r5337)
;
_cell_angle_alpha 90
_cell_angle_beta 100.882(2)
_cell_angle_gamma 90
_cell_formula_units_Z 2
_cell_length_a 11.1972(2)
_cell_length_b 20.3586(4)
_cell_length_c 28.0100(5)
_cell_measurement_reflns_used 26240
_cell_measurement_temperature 100.01(10)
_cell_measurement_theta_max 73.0490
_cell_measurement_theta_min 3.8620
_cell_volume 6270.3(2)
_computing_cell_refinement 'CrysAlisPro 1.171.39.32a (Rigaku OD, 2017)'
_computing_data_collection 'CrysAlisPro 1.171.39.32a (Rigaku OD, 2017)'
_computing_data_reduction 'CrysAlisPro 1.171.39.32a (Rigaku OD, 2017)'
_computing_molecular_graphics 'Olex2 (Dolomanov et al., 2009)'
_computing_publication_material 'Olex2 (Dolomanov et al., 2009)'
_computing_structure_refinement 'ShelXL (Sheldrick, 2015)'
_diffrn_ambient_environment N~2~
_diffrn_ambient_temperature 100.01(10)
_diffrn_detector 'CCD plate'
_diffrn_detector_area_resol_mean 5.3127
_diffrn_detector_type AtlasS2
_diffrn_measured_fraction_theta_full 0.999
_diffrn_measured_fraction_theta_max 0.986
_diffrn_measurement_details
;
List of Runs (angles in degrees, time in seconds):

  # Type    Start    End  Width  t~exp~   \w     \q     \k     \f   Frames
--------------------------------------------------------------------------
  1  \w    -64.00  -2.00   1.00    1.00    --  -41.49 125.00  90.00   62
  2  \w    -66.00  29.00   1.00    1.00    --  -41.49  37.00  30.00   95
  3  \w   -115.00 -18.00   1.00    1.00    --  -41.49 -37.00-150.00   97
  4  \w     13.00  61.00   1.00    1.00    --   41.49 -99.00  60.00   48
  5  \w     47.00  96.00   1.00    1.00    --   41.49-125.00-120.00   49
  6  \w     84.00 109.00   1.00    1.00    --   41.49  57.00 -90.00   25
  7  \w     44.00  70.00   1.00    1.00    --  107.19-125.00 -90.00   26
  8  \w     55.00 175.00   1.00    1.00    --  107.19  15.00 -30.00  120
  9  \w     59.00 119.00   1.00    1.00    --  107.19-125.00 150.00   60
 10  \w    110.00 176.00   1.00    1.00    --  107.19 125.00 150.00   66
 11  \w     71.00 121.00   1.00    1.00    --  107.19-125.00   0.00   50
 12  \w     62.00  97.00   1.00    1.00    --  107.19-125.00 -60.00   35
 13  \w     90.00 116.00   1.00    1.00    --  107.19-125.00 -90.00   26
 14  \w     33.00  98.00   1.00    1.00    --  107.19 -30.00  30.00   65
 15  \w     93.00 178.00   1.00    1.00    --  107.19  30.00-150.00   85
 16  \w     34.00 128.00   1.00    1.00    --  107.19 -45.00-120.00   94
 17  \w     37.00 136.00   1.00    1.00    --  107.19 -61.00 120.00   99
 18  \w     62.00 115.00   1.00    1.00    --  107.19 -61.00 -30.00   53
;
_diffrn_measurement_device 'four-circle diffractometer'
_diffrn_measurement_device_type 'SuperNova, Dual, Cu at home/near, AtlasS2'
_diffrn_measurement_method '\w scans'
_diffrn_orient_matrix_type 'CrysAlisPro convention (1999,Acta A55,543-557)'
_diffrn_orient_matrix_UB_11 -0.0225545000
_diffrn_orient_matrix_UB_12 0.0603585000
_diffrn_orient_matrix_UB_13 0.0303520000
_diffrn_orient_matrix_UB_21 -0.1320824000
_diffrn_orient_matrix_UB_22 -0.0226473000
_diffrn_orient_matrix_UB_23 -0.0017912000
_diffrn_orient_matrix_UB_31 0.0410120000
_diffrn_orient_matrix_UB_32 -0.0396176000
_diffrn_orient_matrix_UB_33 0.0470566000
_diffrn_radiation_monochromator mirror
_diffrn_radiation_probe x-ray
_diffrn_radiation_type CuK\a
_diffrn_radiation_wavelength 1.54184
_diffrn_reflns_av_R_equivalents 0.0487
_diffrn_reflns_av_unetI/netI 0.0453
_diffrn_reflns_Laue_measured_fraction_full 0.999
_diffrn_reflns_Laue_measured_fraction_max 0.986
_diffrn_reflns_limit_h_max 13
_diffrn_reflns_limit_h_min -13
_diffrn_reflns_limit_k_max 24
_diffrn_reflns_limit_k_min -25
_diffrn_reflns_limit_l_max 34
_diffrn_reflns_limit_l_min -24
_diffrn_reflns_number 42539
_diffrn_reflns_point_group_measured_fraction_full 0.999
_diffrn_reflns_point_group_measured_fraction_max 0.986
_diffrn_reflns_theta_full 67.684
_diffrn_reflns_theta_max 73.436
_diffrn_reflns_theta_min 4.038
_diffrn_source 'micro-focus sealed X-ray tube'
_diffrn_source_type 'SuperNova (Cu) X-ray Source'
_exptl_absorpt_coefficient_mu 8.197
_exptl_absorpt_correction_T_max 1.00000
_exptl_absorpt_correction_T_min 0.74637
_exptl_absorpt_correction_type multi-scan
_exptl_absorpt_process_details
;
CrysAlisPro 1.171.39.32a (Rigaku Oxford Diffraction, 2017)
Empirical absorption correction using spherical harmonics,
 implemented in SCALE3 ABSPACK scaling algorithm.
;
_exptl_crystal_colour green
_exptl_crystal_colour_primary green
_exptl_crystal_density_diffrn 1.293
_exptl_crystal_description prism
_exptl_crystal_F_000 2532
_exptl_crystal_size_max 0.2
_exptl_crystal_size_mid 0.2
_exptl_crystal_size_min 0.2
_refine_diff_density_max 0.759
_refine_diff_density_min -1.053
_refine_diff_density_rms 0.099
_refine_ls_extinction_method none
_refine_ls_goodness_of_fit_ref 1.017
_refine_ls_hydrogen_treatment constr
_refine_ls_matrix_type full
_refine_ls_number_parameters 685
_refine_ls_number_reflns 12438
_refine_ls_number_restraints 54
_refine_ls_restrained_S_all 1.028
_refine_ls_R_factor_all 0.0372
_refine_ls_R_factor_gt 0.0292
_refine_ls_shift/su_max 0.007
_refine_ls_shift/su_mean 0.000
_refine_ls_structure_factor_coef Fsqd
_refine_ls_weighting_details 'w=1/[\s^2^(Fo^2^)+(0.0248P)^2^+7.1215P] where P=(Fo^2^+2Fc^2^)/3'
_refine_ls_weighting_scheme calc
_refine_ls_wR_factor_gt 0.0655
_refine_ls_wR_factor_ref 0.0696
_reflns_Friedel_coverage 0.000
_reflns_number_gt 10722
_reflns_number_total 12438
_reflns_threshold_expression 'I > 2\s(I)'
_cod_data_source_file ja8b09746_si_002.cif
_cod_data_source_block compound11
_cod_database_code 4133359
_shelx_shelxl_version_number 2014/7
_chemical_oxdiff_formula C1H1N1Th1P1
_shelx_space_group_comment
;
The symmetry employed for this shelxl refinement is uniquely defined
by the following loop, which should always be used as a source of
symmetry information in preference to the above space-group names.
They are only intended as comments.
;
_reflns_odcompleteness_completeness 99.95
_reflns_odcompleteness_iscentric 1
_reflns_odcompleteness_theta 66.97
_olex2_refinement_description
;
1. Fixed Uiso
 At 1.2 times of:
  All C(H) groups
 At 1.5 times of:
  All C(H,H,H) groups
2. Uiso/Uaniso restraints and constraints
Uanis(C61) \\sim Ueq, Uanis(C62) \\sim Ueq, Uanis(C63) \\sim Ueq, Uanis(C64)
\\sim Ueq, Uanis(C65) \\sim Ueq, Uanis(C66) \\sim Ueq, Uanis(C67) \\sim Ueq,
Uanis(C68) \\sim Ueq, Uanis(C69) \\sim Ueq: with sigma of 0.01 and sigma for
terminal atoms of 0.02
3.a Aromatic/amide H refined with riding coordinates:
 C3(H3), C5(H5), C20(H20), C22(H22), C37(H37), C38(H38), C40(H40), C41(H41),
 C45(H45), C47(H47), C61(H61), C62(H62), C63(H63), C64(H64), C65(H65), C66(H66),
  C67(H67), C68(H68), C69(H69)
3.b Idealised Me refined as rotating group:
 C7(H7A,H7B,H7C), C8(H8A,H8B,H8C), C9(H9A,H9B,H9C), C11(H11A,H11B,H11C),
 C12(H12A,H12B,H12C), C13(H13A,H13B,H13C), C15(H15A,H15B,H15C), C16(H16A,H16B,
 H16C), C17(H17A,H17B,H17C), C24(H24A,H24B,H24C), C25(H25A,H25B,H25C), C26(H26A,
 H26B,H26C), C28(H28A,H28B,H28C), C29(H29A,H29B,H29C), C30(H30A,H30B,H30C),
 C32(H32A,H32B,H32C), C33(H33A,H33B,H33C), C34(H34A,H34B,H34C), C50(H50A,H50B,
 H50C), C51(H51A,H51B,H51C), C52(H52A,H52B,H52C), C54(H54A,H54B,H54C), C55(H55A,
 H55B,H55C), C56(H56A,H56B,H56C), C58(H58A,H58B,H58C), C59(H59A,H59B,H59C),
 C60(H60A,H60B,H60C)
;
_olex2_submission_special_instructions 'No special instructions were received'
_oxdiff_exptl_absorpt_empirical_details
;
Empirical correction (ABSPACK) includes:
- Absorption correction using spherical harmonics
- Frame scaling
;
_oxdiff_exptl_absorpt_empirical_full_max 2.237
_oxdiff_exptl_absorpt_empirical_full_min 0.543

loop_
_space_group_symop_operation_xyz
'x, y, z'
'-x+1/2, y+1/2, -z+1/2'
'-x, -y, -z'
'x-1/2, -y-1/2, z-1/2'

loop_
_atom_site_label
_atom_site_type_symbol
_atom_site_fract_x
_atom_site_fract_y
_atom_site_fract_z
_atom_site_U_iso_or_equiv
_atom_site_adp_type
_atom_site_occupancy
_atom_site_site_symmetry_order
_atom_site_calc_flag
_atom_site_refinement_flags_posn
_atom_site_refinement_flags_adp
C1 C 0.7149(3) 0.52541(17) 0.72494(12) 0.0160(7) Uani 1 1 d . .
C2 C 0.6633(3) 0.51594(17) 0.76776(12) 0.0159(7) Uani 1 1 d . .
C3 C 0.6316(3) 0.44777(17) 0.76815(12) 0.0176(7) Uani 1 1 d . .
H3 H 0.5941 0.4282 0.7915 0.021 Uiso 1 1 calc R .
C4 C 0.6647(3) 0.41428(17) 0.72855(12) 0.0176(7) Uani 1 1 d . .
C5 C 0.7111(3) 0.46305(17) 0.70132(12) 0.0180(7) Uani 1 1 d . .
H5 H 0.7359 0.4556 0.6719 0.022 Uiso 1 1 calc R .
C6 C 0.7901(3) 0.58172(18) 0.70858(14) 0.0208(7) Uani 1 1 d . .
C7 C 0.8394(4) 0.5621(2) 0.66307(14) 0.0273(8) Uani 1 1 d . .
H7A H 0.8937 0.5254 0.6706 0.041 Uiso 1 1 calc GR .
H7B H 0.8825 0.5985 0.6526 0.041 Uiso 1 1 calc GR .
H7C H 0.7730 0.5500 0.6376 0.041 Uiso 1 1 calc GR .
C8 C 0.9044(3) 0.5930(2) 0.74810(15) 0.0278(9) Uani 1 1 d . .
H8A H 0.8807 0.6089 0.7772 0.042 Uiso 1 1 calc GR .
H8B H 0.9561 0.6247 0.7368 0.042 Uiso 1 1 calc GR .
H8C H 0.9477 0.5523 0.7549 0.042 Uiso 1 1 calc GR .
C9 C 0.7212(3) 0.64650(18) 0.69620(14) 0.0241(8) Uani 1 1 d . .
H9A H 0.6594 0.6406 0.6677 0.036 Uiso 1 1 calc GR .
H9B H 0.7770 0.6799 0.6902 0.036 Uiso 1 1 calc GR .
H9C H 0.6842 0.6595 0.7230 0.036 Uiso 1 1 calc GR .
C10 C 0.6611(3) 0.55610(18) 0.81436(12) 0.0195(7) Uani 1 1 d . .
C11 C 0.7724(4) 0.5345(2) 0.85267(13) 0.0261(8) Uani 1 1 d . .
H11A H 0.7676 0.4882 0.8585 0.039 Uiso 1 1 calc GR .
H11B H 0.7732 0.5580 0.8824 0.039 Uiso 1 1 calc GR .
H11C H 0.8457 0.5438 0.8408 0.039 Uiso 1 1 calc GR .
C12 C 0.6645(4) 0.63069(19) 0.80932(14) 0.0277(9) Uani 1 1 d . .
H12A H 0.7394 0.6435 0.8000 0.042 Uiso 1 1 calc GR .
H12B H 0.6590 0.6507 0.8399 0.042 Uiso 1 1 calc GR .
H12C H 0.5972 0.6448 0.7849 0.042 Uiso 1 1 calc GR .
C13 C 0.5463(3) 0.5401(2) 0.83480(13) 0.0243(8) Uani 1 1 d . .
H13A H 0.4754 0.5522 0.8115 0.036 Uiso 1 1 calc GR .
H13B H 0.5477 0.5642 0.8644 0.036 Uiso 1 1 calc GR .
H13C H 0.5440 0.4938 0.8413 0.036 Uiso 1 1 calc GR .
C14 C 0.6815(3) 0.34071(17) 0.72393(13) 0.0205(8) Uani 1 1 d . .
C15 C 0.5717(3) 0.30115(17) 0.73253(15) 0.0248(8) Uani 1 1 d . .
H15A H 0.5519 0.3134 0.7632 0.037 Uiso 1 1 calc GR .
H15B H 0.5906 0.2551 0.7328 0.037 Uiso 1 1 calc GR .
H15C H 0.5035 0.3101 0.7070 0.037 Uiso 1 1 calc GR .
C16 C 0.7107(4) 0.32330(19) 0.67445(15) 0.0313(9) Uani 1 1 d . .
H16A H 0.6448 0.3369 0.6493 0.047 Uiso 1 1 calc GR .
H16B H 0.7218 0.2767 0.6725 0.047 Uiso 1 1 calc GR .
H16C H 0.7839 0.3453 0.6704 0.047 Uiso 1 1 calc GR .
C17 C 0.7915(4) 0.32217(19) 0.76355(15) 0.0293(9) Uani 1 1 d . .
H17A H 0.8606 0.3481 0.7595 0.044 Uiso 1 1 calc GR .
H17B H 0.8099 0.2764 0.7608 0.044 Uiso 1 1 calc GR .
H17C H 0.7726 0.3305 0.7950 0.044 Uiso 1 1 calc GR .
C18 C 0.2689(3) 0.59343(17) 0.68910(12) 0.0172(7) Uani 1 1 d . .
C19 C 0.2268(3) 0.55276(17) 0.64656(12) 0.0168(7) Uani 1 1 d . .
C20 C 0.2025(3) 0.48977(17) 0.66467(12) 0.0179(7) Uani 1 1 d . .
H20 H 0.1739 0.4538 0.6454 0.022 Uiso 1 1 calc R .
C21 C 0.2276(3) 0.48942(17) 0.71601(12) 0.0168(7) Uani 1 1 d . .
C22 C 0.2715(3) 0.55270(17) 0.73038(13) 0.0188(7) Uani 1 1 d . .
H22 H 0.2983 0.5659 0.7624 0.023 Uiso 1 1 calc R .
C23 C 0.2862(3) 0.66819(18) 0.69599(13) 0.0203(8) Uani 1 1 d . .
C24 C 0.3130(4) 0.68617(19) 0.75056(14) 0.0286(9) Uani 1 1 d . .
H24A H 0.2457 0.6730 0.7651 0.043 Uiso 1 1 calc GR .
H24B H 0.3244 0.7328 0.7541 0.043 Uiso 1 1 calc GR .
H24C H 0.3853 0.6640 0.7664 0.043 Uiso 1 1 calc GR .
C25 C 0.3897(4) 0.69671(19) 0.67417(15) 0.0299(9) Uani 1 1 d . .
H25A H 0.4657 0.6789 0.6908 0.045 Uiso 1 1 calc GR .
H25B H 0.3907 0.7436 0.6777 0.045 Uiso 1 1 calc GR .
H25C H 0.3779 0.6856 0.6403 0.045 Uiso 1 1 calc GR .
C26 C 0.1643(4) 0.70224(19) 0.67517(14) 0.0274(9) Uani 1 1 d . .
H26A H 0.1414 0.6924 0.6411 0.041 Uiso 1 1 calc GR .
H26B H 0.1732 0.7489 0.6795 0.041 Uiso 1 1 calc GR .
H26C H 0.1026 0.6866 0.6919 0.041 Uiso 1 1 calc GR .
C27 C 0.1837(3) 0.56675(18) 0.59162(12) 0.0197(7) Uani 1 1 d . .
C28 C 0.2372(3) 0.62758(17) 0.57075(13) 0.0214(8) Uani 1 1 d . .
H28A H 0.2124 0.6665 0.5857 0.032 Uiso 1 1 calc GR .
H28B H 0.2082 0.6295 0.5363 0.032 Uiso 1 1 calc GR .
H28C H 0.3244 0.6247 0.5773 0.032 Uiso 1 1 calc GR .
C29 C 0.0442(3) 0.5742(2) 0.58185(13) 0.0259(8) Uani 1 1 d . .
H29A H 0.0082 0.5347 0.5914 0.039 Uiso 1 1 calc GR .
H29B H 0.0152 0.5819 0.5478 0.039 Uiso 1 1 calc GR .
H29C H 0.0223 0.6106 0.6002 0.039 Uiso 1 1 calc GR .
C30 C 0.2138(3) 0.50772(17) 0.56147(12) 0.0194(7) Uani 1 1 d . .
H30A H 0.3004 0.5019 0.5666 0.029 Uiso 1 1 calc GR .
H30B H 0.1830 0.5157 0.5276 0.029 Uiso 1 1 calc GR .
H30C H 0.1768 0.4688 0.5714 0.029 Uiso 1 1 calc GR .
C31 C 0.2080(3) 0.43335(18) 0.74984(13) 0.0200(7) Uani 1 1 d . .
C32 C 0.0933(4) 0.3951(2) 0.72805(15) 0.0308(9) Uani 1 1 d . .
H32A H 0.0247 0.4242 0.7229 0.046 Uiso 1 1 calc GR .
H32B H 0.0804 0.3607 0.7500 0.046 Uiso 1 1 calc GR .
H32C H 0.1028 0.3763 0.6976 0.046 Uiso 1 1 calc GR .
C33 C 0.3172(4) 0.38664(19) 0.75693(14) 0.0256(8) Uani 1 1 d . .
H33A H 0.3281 0.3702 0.7259 0.038 Uiso 1 1 calc GR .
H33B H 0.3029 0.3506 0.7772 0.038 Uiso 1 1 calc GR .
H33C H 0.3891 0.4098 0.7721 0.038 Uiso 1 1 calc GR .
C34 C 0.1957(4) 0.4600(2) 0.80042(14) 0.0328(10) Uani 1 1 d . .
H34A H 0.2692 0.4823 0.8148 0.049 Uiso 1 1 calc GR .
H34B H 0.1816 0.4241 0.8209 0.049 Uiso 1 1 calc GR .
H34C H 0.1286 0.4901 0.7969 0.049 Uiso 1 1 calc GR .
C35 C 0.3656(3) 0.36290(17) 0.60702(12) 0.0162(7) Uani 1 1 d . .
C36 C 0.3889(3) 0.37344(17) 0.55664(12) 0.0169(7) Uani 1 1 d . .
C37 C 0.5023(3) 0.39971(17) 0.55166(13) 0.0190(7) Uani 1 1 d . .
H37 H 0.5622 0.4058 0.5792 0.023 Uiso 1 1 calc R .
C38 C 0.5261(3) 0.41651(18) 0.50654(12) 0.0191(7) Uani 1 1 d . .
H38 H 0.6018 0.4332 0.5037 0.023 Uiso 1 1 calc R .
C39 C 0.4354(3) 0.40830(17) 0.46512(12) 0.0192(7) Uani 1 1 d . .
C40 C 0.3225(3) 0.38146(17) 0.46905(13) 0.0201(7) Uani 1 1 d . .
H40 H 0.2626 0.3757 0.4415 0.024 Uiso 1 1 calc R .
C41 C 0.3007(3) 0.36358(17) 0.51438(12) 0.0189(7) Uani 1 1 d . .
H41 H 0.2265 0.3447 0.5169 0.023 Uiso 1 1 calc R .
C42 C 0.4592(3) 0.43051(17) 0.41918(12) 0.0184(7) Uani 1 1 d . .
C43 C 0.2195(3) 0.24761(17) 0.57436(12) 0.0184(7) Uani 1 1 d . .
C44 C 0.0941(3) 0.25338(17) 0.55223(12) 0.0192(7) Uani 1 1 d . .
C45 C 0.0566(4) 0.23020(18) 0.50469(13) 0.0230(8) Uani 1 1 d . .
H45 H -0.0243 0.2354 0.4897 0.028 Uiso 1 1 calc R .
C46 C 0.1362(4) 0.19955(18) 0.47893(13) 0.0243(8) Uani 1 1 d . .
C47 C 0.2517(4) 0.18483(18) 0.50459(13) 0.0243(8) Uani 1 1 d . .
H47 H 0.3033 0.1603 0.4891 0.029 Uiso 1 1 calc R .
C48 C 0.2941(3) 0.20492(18) 0.55237(13) 0.0216(8) Uani 1 1 d . .
C49 C -0.0044(3) 0.28063(19) 0.57851(13) 0.0227(8) Uani 1 1 d . .
C50 C 0.0113(4) 0.25152(19) 0.63036(14) 0.0269(8) Uani 1 1 d . .
H50A H 0.0103 0.2044 0.6285 0.040 Uiso 1 1 calc GR .
H50B H -0.0540 0.2663 0.6455 0.040 Uiso 1 1 calc GR .
H50C H 0.0875 0.2658 0.6493 0.040 Uiso 1 1 calc GR .
C51 C -0.0029(4) 0.35613(19) 0.58028(14) 0.0262(8) Uani 1 1 d . .
H51A H 0.0734 0.3709 0.5987 0.039 Uiso 1 1 calc GR .
H51B H -0.0679 0.3714 0.5954 0.039 Uiso 1 1 calc GR .
H51C H -0.0134 0.3732 0.5478 0.039 Uiso 1 1 calc GR .
C52 C -0.1335(4) 0.2605(2) 0.55353(15) 0.0299(9) Uani 1 1 d . .
H52A H -0.1526 0.2805 0.5220 0.045 Uiso 1 1 calc GR .
H52B H -0.1908 0.2749 0.5729 0.045 Uiso 1 1 calc GR .
H52C H -0.1376 0.2136 0.5502 0.045 Uiso 1 1 calc GR .
C53 C 0.0966(4) 0.1818(2) 0.42494(13) 0.0294(9) Uani 1 1 d . .
C54 C 0.1230(4) 0.2411(2) 0.39491(13) 0.0282(9) Uani 1 1 d . .
H54A H 0.0796 0.2787 0.4034 0.042 Uiso 1 1 calc GR .
H54B H 0.0971 0.2317 0.3609 0.042 Uiso 1 1 calc GR .
H54C H 0.2087 0.2502 0.4016 0.042 Uiso 1 1 calc GR .
C55 C -0.0395(5) 0.1656(2) 0.41208(15) 0.0445(13) Uani 1 1 d . .
H55A H -0.0570 0.1291 0.4313 0.067 Uiso 1 1 calc GR .
H55B H -0.0609 0.1545 0.3782 0.067 Uiso 1 1 calc GR .
H55C H -0.0858 0.2031 0.4186 0.067 Uiso 1 1 calc GR .
C56 C 0.1673(6) 0.1228(2) 0.41068(16) 0.0599(17) Uani 1 1 d . .
H56A H 0.2526 0.1328 0.4167 0.090 Uiso 1 1 calc GR .
H56B H 0.1404 0.1133 0.3768 0.090 Uiso 1 1 calc GR .
H56C H 0.1532 0.0852 0.4296 0.090 Uiso 1 1 calc GR .
C57 C 0.4143(4) 0.1743(2) 0.57940(15) 0.0320(9) Uani 1 1 d . .
C58 C 0.4477(4) 0.1128(2) 0.55324(19) 0.0455(13) Uani 1 1 d . .
H58A H 0.3800 0.0831 0.5478 0.068 Uiso 1 1 calc GR .
H58B H 0.5166 0.0917 0.5729 0.068 Uiso 1 1 calc GR .
H58C H 0.4676 0.1251 0.5226 0.068 Uiso 1 1 calc GR .
C59 C 0.3971(5) 0.1498(3) 0.62994(17) 0.0569(15) Uani 1 1 d . .
H59A H 0.3811 0.1866 0.6493 0.085 Uiso 1 1 calc GR .
H59B H 0.4696 0.1279 0.6458 0.085 Uiso 1 1 calc GR .
H59C H 0.3298 0.1199 0.6261 0.085 Uiso 1 1 calc GR .
C60 C 0.5217(4) 0.2209(2) 0.5851(2) 0.0507(14) Uani 1 1 d . .
H60A H 0.5319 0.2360 0.5537 0.076 Uiso 1 1 calc GR .
H60B H 0.5940 0.1984 0.6007 0.076 Uiso 1 1 calc GR .
H60C H 0.5072 0.2578 0.6046 0.076 Uiso 1 1 calc GR .
N1 N 0.4174(3) 0.40827(14) 0.63966(10) 0.0157(6) Uani 1 1 d . .
N2 N 0.4816(3) 0.44892(14) 0.38306(11) 0.0203(6) Uani 1 1 d . .
P1 P 0.28282(9) 0.30026(5) 0.62792(3) 0.01967(19) Uani 1 1 d . .
Th1 Th 0.45529(2) 0.48785(2) 0.68747(2) 0.01298(4) Uani 1 1 d . .
C61 C 0.1238(9) 0.0010(4) 0.5112(3) 0.097(3) Uani 1 1 d . U
H61 H 0.2084 0.0013 0.5180 0.117 Uiso 1 1 calc R .
C62 C 0.0608(9) 0.0456(4) 0.5319(2) 0.087(2) Uani 1 1 d . U
H62 H 0.1014 0.0761 0.5539 0.105 Uiso 1 1 calc R .
C63 C -0.0614(8) 0.0457(4) 0.5205(2) 0.086(2) Uani 1 1 d . U
H63 H -0.1050 0.0773 0.5340 0.103 Uiso 1 1 calc R .
C64 C 0.5107(7) 0.1296(4) 0.3849(3) 0.085(2) Uani 1 1 d . U
H64 H 0.4788 0.1037 0.3582 0.102 Uiso 1 1 calc R .
C65 C 0.4599(7) 0.1879(4) 0.3930(3) 0.095(3) Uani 1 1 d . U
H65 H 0.3899 0.2006 0.3715 0.114 Uiso 1 1 calc R .
C66 C 0.5026(8) 0.2282(4) 0.4294(3) 0.096(2) Uani 1 1 d . U
H66 H 0.4610 0.2660 0.4352 0.116 Uiso 1 1 calc R .
C67 C 0.6081(9) 0.2117(6) 0.4571(4) 0.120(3) Uani 1 1 d . U
H67 H 0.6448 0.2424 0.4798 0.144 Uiso 1 1 calc R .
C68 C 0.6641(10) 0.1563(6) 0.4552(4) 0.144(4) Uani 1 1 d . U
H68 H 0.7353 0.1470 0.4772 0.173 Uiso 1 1 calc R .
C69 C 0.6140(11) 0.1100(6) 0.4188(4) 0.155(4) Uani 1 1 d . U
H69 H 0.6481 0.0685 0.4175 0.186 Uiso 1 1 calc R .

loop_
_atom_site_aniso_label
_atom_site_aniso_U_11
_atom_site_aniso_U_22
_atom_site_aniso_U_33
_atom_site_aniso_U_23
_atom_site_aniso_U_13
_atom_site_aniso_U_12
C1 0.0139(16) 0.0172(19) 0.0154(16) 0.0007(13) -0.0008(13) -0.0014(13)
C2 0.0160(16) 0.0158(17) 0.0153(16) -0.0017(13) 0.0011(13) -0.0024(13)
C3 0.0209(17) 0.0144(18) 0.0170(17) 0.0040(13) 0.0019(14) 0.0007(13)
C4 0.0199(17) 0.0136(18) 0.0175(17) 0.0008(13) -0.0008(14) -0.0019(13)
C5 0.0211(18) 0.0138(17) 0.0192(17) -0.0010(14) 0.0044(14) 0.0004(14)
C6 0.0204(18) 0.0154(18) 0.0277(19) 0.0013(14) 0.0078(15) -0.0011(14)
C7 0.030(2) 0.024(2) 0.032(2) 0.0035(16) 0.0147(17) -0.0021(16)
C8 0.022(2) 0.027(2) 0.035(2) 0.0019(17) 0.0064(17) -0.0049(16)
C9 0.028(2) 0.0163(19) 0.028(2) 0.0012(15) 0.0053(16) 0.0017(15)
C10 0.0215(18) 0.0218(19) 0.0152(17) -0.0033(14) 0.0030(14) -0.0024(14)
C11 0.028(2) 0.030(2) 0.0181(18) -0.0027(16) -0.0026(15) -0.0013(17)
C12 0.033(2) 0.021(2) 0.029(2) -0.0083(16) 0.0054(17) -0.0004(16)
C13 0.027(2) 0.029(2) 0.0180(17) -0.0031(15) 0.0060(15) 0.0017(16)
C14 0.0224(18) 0.0106(18) 0.0271(19) 0.0027(14) 0.0014(15) 0.0025(13)
C15 0.027(2) 0.0102(18) 0.036(2) 0.0015(15) 0.0028(17) -0.0004(14)
C16 0.042(2) 0.017(2) 0.037(2) -0.0030(17) 0.0107(19) 0.0059(17)
C17 0.025(2) 0.016(2) 0.043(2) 0.0060(17) -0.0033(18) -0.0007(15)
C18 0.0203(17) 0.0134(18) 0.0182(17) 0.0018(13) 0.0042(14) 0.0051(13)
C19 0.0215(17) 0.0135(18) 0.0156(16) 0.0019(13) 0.0036(13) 0.0022(13)
C20 0.0251(18) 0.0144(17) 0.0139(16) -0.0015(13) 0.0030(14) 0.0004(14)
C21 0.0203(17) 0.0149(17) 0.0153(16) 0.0010(13) 0.0042(13) 0.0026(13)
C22 0.0214(18) 0.0184(19) 0.0167(17) -0.0023(14) 0.0037(14) 0.0012(14)
C23 0.0253(19) 0.0158(18) 0.0176(17) -0.0005(14) -0.0014(14) 0.0034(14)
C24 0.042(2) 0.017(2) 0.024(2) -0.0049(15) -0.0009(17) 0.0037(17)
C25 0.035(2) 0.021(2) 0.034(2) -0.0009(17) 0.0069(18) -0.0049(17)
C26 0.035(2) 0.019(2) 0.026(2) -0.0013(15) -0.0005(17) 0.0094(16)
C27 0.0267(19) 0.0192(19) 0.0127(16) 0.0019(14) 0.0024(14) 0.0010(15)
C28 0.030(2) 0.0167(19) 0.0176(17) 0.0034(14) 0.0058(15) 0.0023(15)
C29 0.028(2) 0.030(2) 0.0200(18) 0.0027(15) 0.0042(15) 0.0053(16)
C30 0.0273(19) 0.0196(18) 0.0112(15) 0.0015(13) 0.0030(14) 0.0023(15)
C31 0.0217(18) 0.0193(19) 0.0209(18) 0.0058(14) 0.0087(14) 0.0013(14)
C32 0.026(2) 0.033(2) 0.033(2) 0.0127(18) 0.0054(17) -0.0052(17)
C33 0.032(2) 0.023(2) 0.0229(19) 0.0111(15) 0.0067(16) 0.0037(16)
C34 0.048(3) 0.031(2) 0.025(2) 0.0086(17) 0.0202(19) 0.007(2)
C35 0.0189(17) 0.0141(17) 0.0158(16) 0.0015(13) 0.0040(13) 0.0034(13)
C36 0.0254(19) 0.0123(17) 0.0135(16) -0.0028(13) 0.0048(14) 0.0013(13)
C37 0.0228(18) 0.0171(18) 0.0175(17) -0.0005(14) 0.0049(14) -0.0003(14)
C38 0.0223(19) 0.0183(19) 0.0170(17) -0.0005(14) 0.0042(14) -0.0011(14)
C39 0.029(2) 0.0122(17) 0.0176(17) 0.0001(13) 0.0079(15) -0.0008(14)
C40 0.0268(19) 0.0169(19) 0.0161(17) 0.0004(14) 0.0025(14) -0.0045(14)
C41 0.0248(19) 0.0135(18) 0.0193(17) 0.0023(13) 0.0061(14) -0.0031(14)
C42 0.0233(18) 0.0138(18) 0.0178(18) -0.0010(13) 0.0030(14) -0.0038(14)
C43 0.0280(19) 0.0127(17) 0.0133(16) 0.0040(13) 0.0004(14) -0.0048(14)
C44 0.0275(19) 0.0132(18) 0.0167(17) 0.0035(13) 0.0033(14) -0.0047(14)
C45 0.029(2) 0.0196(19) 0.0183(18) 0.0014(14) -0.0017(15) -0.0042(15)
C46 0.040(2) 0.0143(18) 0.0162(18) 0.0026(14) 0.0002(16) -0.0048(16)
C47 0.031(2) 0.019(2) 0.0221(19) -0.0031(15) 0.0038(16) -0.0008(15)
C48 0.026(2) 0.0178(19) 0.0195(18) 0.0015(14) 0.0005(15) -0.0005(15)
C49 0.0249(19) 0.022(2) 0.0202(18) 0.0005(15) 0.0019(15) -0.0040(15)
C50 0.030(2) 0.025(2) 0.028(2) 0.0032(16) 0.0100(17) -0.0064(16)
C51 0.029(2) 0.024(2) 0.026(2) 0.0026(16) 0.0051(16) -0.0020(16)
C52 0.026(2) 0.031(2) 0.033(2) -0.0025(17) 0.0043(17) -0.0028(17)
C53 0.047(3) 0.022(2) 0.0162(18) -0.0005(15) -0.0009(17) 0.0020(18)
C54 0.032(2) 0.033(2) 0.0185(18) 0.0017(16) 0.0022(16) 0.0038(17)
C55 0.061(3) 0.049(3) 0.018(2) -0.0024(19) -0.005(2) -0.028(2)
C56 0.114(5) 0.035(3) 0.023(2) -0.012(2) -0.008(3) 0.027(3)
C57 0.034(2) 0.025(2) 0.033(2) -0.0053(17) -0.0048(18) 0.0034(18)
C58 0.039(3) 0.031(3) 0.059(3) -0.014(2) -0.013(2) 0.010(2)
C59 0.079(4) 0.049(3) 0.036(3) 0.012(2) -0.007(3) 0.025(3)
C60 0.029(2) 0.035(3) 0.079(4) -0.015(3) -0.011(2) 0.003(2)
N1 0.0205(15) 0.0145(15) 0.0121(13) -0.0005(11) 0.0029(11) 0.0005(11)
N2 0.0260(16) 0.0170(16) 0.0178(15) -0.0006(12) 0.0038(12) -0.0035(12)
P1 0.0258(5) 0.0193(5) 0.0136(4) 0.0008(3) 0.0031(3) -0.0073(4)
Th1 0.01809(6) 0.01031(6) 0.01075(6) 0.00070(4) 0.00326(4) 0.00041(4)
C61 0.114(6) 0.100(6) 0.071(5) 0.020(4) -0.001(4) -0.046(5)
C62 0.128(6) 0.079(5) 0.050(3) 0.008(3) 0.005(4) -0.052(4)
C63 0.127(6) 0.077(5) 0.054(4) 0.012(3) 0.015(4) -0.033(4)
C64 0.070(4) 0.113(6) 0.071(4) -0.028(4) 0.010(3) 0.020(4)
C65 0.091(5) 0.105(6) 0.081(5) -0.031(4) -0.002(4) 0.010(4)
C66 0.099(5) 0.103(6) 0.085(5) -0.008(4) 0.013(4) -0.014(5)
C67 0.085(6) 0.145(7) 0.126(7) 0.006(6) 0.007(5) -0.020(5)
C68 0.122(7) 0.161(8) 0.137(7) -0.039(6) -0.006(6) 0.035(6)
C69 0.158(8) 0.174(8) 0.128(7) -0.041(6) 0.013(6) 0.069(7)

loop_
_atom_type_symbol
_atom_type_description
_atom_type_scat_dispersion_real
_atom_type_scat_dispersion_imag
_atom_type_scat_source
C C 0.0181 0.0091 'International Tables Vol C Tables 4.2.6.8 and 6.1.1.4'
H H 0.0000 0.0000 'International Tables Vol C Tables 4.2.6.8 and 6.1.1.4'
N N 0.0311 0.0180 'International Tables Vol C Tables 4.2.6.8 and 6.1.1.4'
P P 0.2955 0.4335 'International Tables Vol C Tables 4.2.6.8 and 6.1.1.4'
Th Th -4.1491 12.3296 'International Tables Vol C Tables 4.2.6.8 and 6.1.1.4'

loop_
_geom_angle_atom_site_label_1
_geom_angle_atom_site_label_2
_geom_angle_atom_site_label_3
_geom_angle
_geom_angle_site_symmetry_1
_geom_angle_site_symmetry_3
C2 C1 C6 132.4(3) . .
C2 C1 Th1 75.07(19) . .
C5 C1 C2 106.6(3) . .
C5 C1 C6 119.5(3) . .
C5 C1 Th1 70.67(19) . .
C6 C1 Th1 129.3(2) . .
C1 C2 C10 135.0(3) . .
C1 C2 Th1 77.03(19) . .
C3 C2 C1 106.0(3) . .
C3 C2 C10 117.6(3) . .
C3 C2 Th1 70.08(18) . .
C10 C2 Th1 127.3(2) . .
C2 C3 H3 124.5 . .
C2 C3 Th1 81.43(19) . .
C4 C3 C2 111.1(3) . .
C4 C3 H3 124.5 . .
C4 C3 Th1 76.01(19) . .
Th1 C3 H3 110.2 . .
C3 C4 C14 126.8(3) . .
C3 C4 Th1 75.2(2) . .
C5 C4 C3 105.3(3) . .
C5 C4 C14 125.8(3) . .
C5 C4 Th1 76.7(2) . .
C14 C4 Th1 126.4(2) . .
C1 C5 H5 124.5 . .
C1 C5 Th1 81.2(2) . .
C4 C5 C1 110.9(3) . .
C4 C5 H5 124.5 . .
C4 C5 Th1 74.7(2) . .
Th1 C5 H5 111.6 . .
C1 C6 C8 108.8(3) . .
C7 C6 C1 110.8(3) . .
C7 C6 C8 104.7(3) . .
C9 C6 C1 115.3(3) . .
C9 C6 C7 106.3(3) . .
C9 C6 C8 110.4(3) . .
C6 C7 H7A 109.5 . .
C6 C7 H7B 109.5 . .
C6 C7 H7C 109.5 . .
H7A C7 H7B 109.5 . .
H7A C7 H7C 109.5 . .
H7B C7 H7C 109.5 . .
C6 C8 H8A 109.5 . .
C6 C8 H8B 109.5 . .
C6 C8 H8C 109.5 . .
H8A C8 H8B 109.5 . .
H8A C8 H8C 109.5 . .
H8B C8 H8C 109.5 . .
C6 C9 H9A 109.5 . .
C6 C9 H9B 109.5 . .
C6 C9 H9C 109.5 . .
H9A C9 H9B 109.5 . .
H9A C9 H9C 109.5 . .
H9B C9 H9C 109.5 . .
C2 C10 C11 107.2(3) . .
C12 C10 C2 116.4(3) . .
C12 C10 C11 108.4(3) . .
C12 C10 C13 106.4(3) . .
C13 C10 C2 110.5(3) . .
C13 C10 C11 107.6(3) . .
C10 C11 H11A 109.5 . .
C10 C11 H11B 109.5 . .
C10 C11 H11C 109.5 . .
H11A C11 H11B 109.5 . .
H11A C11 H11C 109.5 . .
H11B C11 H11C 109.5 . .
C10 C12 H12A 109.5 . .
C10 C12 H12B 109.5 . .
C10 C12 H12C 109.5 . .
H12A C12 H12B 109.5 . .
H12A C12 H12C 109.5 . .
H12B C12 H12C 109.5 . .
C10 C13 H13A 109.5 . .
C10 C13 H13B 109.5 . .
C10 C13 H13C 109.5 . .
H13A C13 H13B 109.5 . .
H13A C13 H13C 109.5 . .
H13B C13 H13C 109.5 . .
C4 C14 C15 113.0(3) . .
C4 C14 C16 111.0(3) . .
C4 C14 C17 106.0(3) . .
C15 C14 C17 108.4(3) . .
C16 C14 C15 109.8(3) . .
C16 C14 C17 108.6(3) . .
C14 C15 H15A 109.5 . .
C14 C15 H15B 109.5 . .
C14 C15 H15C 109.5 . .
H15A C15 H15B 109.5 . .
H15A C15 H15C 109.5 . .
H15B C15 H15C 109.5 . .
C14 C16 H16A 109.5 . .
C14 C16 H16B 109.5 . .
C14 C16 H16C 109.5 . .
H16A C16 H16B 109.5 . .
H16A C16 H16C 109.5 . .
H16B C16 H16C 109.5 . .
C14 C17 H17A 109.5 . .
C14 C17 H17B 109.5 . .
C14 C17 H17C 109.5 . .
H17A C17 H17B 109.5 . .
H17A C17 H17C 109.5 . .
H17B C17 H17C 109.5 . .
C19 C18 C23 132.7(3) . .
C19 C18 Th1 72.45(19) . .
C22 C18 C19 106.8(3) . .
C22 C18 C23 119.5(3) . .
C22 C18 Th1 71.76(19) . .
C23 C18 Th1 129.6(2) . .
C18 C19 C27 134.5(3) . .
C18 C19 Th1 79.13(19) . .
C20 C19 C18 106.0(3) . .
C20 C19 C27 118.3(3) . .
C20 C19 Th1 70.41(19) . .
C27 C19 Th1 124.0(2) . .
C19 C20 H20 124.7 . .
C19 C20 Th1 80.8(2) . .
C21 C20 C19 110.6(3) . .
C21 C20 H20 124.7 . .
C21 C20 Th1 76.6(2) . .
Th1 C20 H20 110.2 . .
C20 C21 C31 127.7(3) . .
C20 C21 Th1 74.2(2) . .
C22 C21 C20 106.1(3) . .
C22 C21 C31 126.1(3) . .
C22 C21 Th1 78.8(2) . .
C31 C21 Th1 114.3(2) . .
C18 C22 H22 124.8 . .
C18 C22 Th1 80.5(2) . .
C21 C22 C18 110.4(3) . .
C21 C22 H22 124.8 . .
C21 C22 Th1 72.6(2) . .
Th1 C22 H22 114.0 . .
C18 C23 C24 110.7(3) . .
C18 C23 C26 108.4(3) . .
C25 C23 C18 114.4(3) . .
C25 C23 C24 106.7(3) . .
C25 C23 C26 111.3(3) . .
C26 C23 C24 105.0(3) . .
C23 C24 H24A 109.5 . .
C23 C24 H24B 109.5 . .
C23 C24 H24C 109.5 . .
H24A C24 H24B 109.5 . .
H24A C24 H24C 109.5 . .
H24B C24 H24C 109.5 . .
C23 C25 H25A 109.5 . .
C23 C25 H25B 109.5 . .
C23 C25 H25C 109.5 . .
H25A C25 H25B 109.5 . .
H25A C25 H25C 109.5 . .
H25B C25 H25C 109.5 . .
C23 C26 H26A 109.5 . .
C23 C26 H26B 109.5 . .
C23 C26 H26C 109.5 . .
H26A C26 H26B 109.5 . .
H26A C26 H26C 109.5 . .
H26B C26 H26C 109.5 . .
C28 C27 C19 117.0(3) . .
C28 C27 C29 107.9(3) . .
C28 C27 C30 106.2(3) . .
C29 C27 C19 108.0(3) . .
C29 C27 C30 107.4(3) . .
C30 C27 C19 110.0(3) . .
C27 C28 H28A 109.5 . .
C27 C28 H28B 109.5 . .
C27 C28 H28C 109.5 . .
H28A C28 H28B 109.5 . .
H28A C28 H28C 109.5 . .
H28B C28 H28C 109.5 . .
C27 C29 H29A 109.5 . .
C27 C29 H29B 109.5 . .
C27 C29 H29C 109.5 . .
H29A C29 H29B 109.5 . .
H29A C29 H29C 109.5 . .
H29B C29 H29C 109.5 . .
C27 C30 H30A 109.5 . .
C27 C30 H30B 109.5 . .
C27 C30 H30C 109.5 . .
H30A C30 H30B 109.5 . .
H30A C30 H30C 109.5 . .
H30B C30 H30C 109.5 . .
C21 C31 C32 110.0(3) . .
C21 C31 C33 109.9(3) . .
C21 C31 C34 110.8(3) . .
C32 C31 C33 109.0(3) . .
C32 C31 C34 109.3(3) . .
C33 C31 C34 107.8(3) . .
C31 C32 H32A 109.5 . .
C31 C32 H32B 109.5 . .
C31 C32 H32C 109.5 . .
H32A C32 H32B 109.5 . .
H32A C32 H32C 109.5 . .
H32B C32 H32C 109.5 . .
C31 C33 H33A 109.5 . .
C31 C33 H33B 109.5 . .
C31 C33 H33C 109.5 . .
H33A C33 H33B 109.5 . .
H33A C33 H33C 109.5 . .
H33B C33 H33C 109.5 . .
C31 C34 H34A 109.5 . .
C31 C34 H34B 109.5 . .
C31 C34 H34C 109.5 . .
H34A C34 H34B 109.5 . .
H34A C34 H34C 109.5 . .
H34B C34 H34C 109.5 . .
C36 C35 P1 128.3(3) . .
N1 C35 C36 114.2(3) . .
N1 C35 P1 117.4(2) . .
C37 C36 C35 117.9(3) . .
C41 C36 C35 123.6(3) . .
C41 C36 C37 118.3(3) . .
C36 C37 H37 119.4 . .
C38 C37 C36 121.1(3) . .
C38 C37 H37 119.4 . .
C37 C38 H38 120.2 . .
C37 C38 C39 119.6(3) . .
C39 C38 H38 120.2 . .
C38 C39 C40 120.4(3) . .
C38 C39 C42 118.5(3) . .
C40 C39 C42 121.1(3) . .
C39 C40 H40 120.3 . .
C41 C40 C39 119.5(3) . .
C41 C40 H40 120.3 . .
C36 C41 H41 119.4 . .
C40 C41 C36 121.1(3) . .
C40 C41 H41 119.4 . .
N2 C42 C39 178.0(4) . .
C44 C43 P1 119.6(3) . .
C48 C43 C44 118.1(3) . .
C48 C43 P1 122.1(3) . .
C43 C44 C49 123.8(3) . .
C45 C44 C43 118.6(3) . .
C45 C44 C49 117.5(3) . .
C44 C45 H45 118.8 . .
C46 C45 C44 122.4(4) . .
C46 C45 H45 118.8 . .
C45 C46 C53 121.4(4) . .
C47 C46 C45 116.9(3) . .
C47 C46 C53 121.7(4) . .
C46 C47 H47 118.4 . .
C46 C47 C48 123.3(4) . .
C48 C47 H47 118.4 . .
C43 C48 C57 124.2(3) . .
C47 C48 C43 118.2(3) . .
C47 C48 C57 117.3(3) . .
C44 C49 C50 110.2(3) . .
C51 C49 C44 111.8(3) . .
C51 C49 C50 110.7(3) . .
C52 C49 C44 112.5(3) . .
C52 C49 C50 104.8(3) . .
C52 C49 C51 106.5(3) . .
C49 C50 H50A 109.5 . .
C49 C50 H50B 109.5 . .
C49 C50 H50C 109.5 . .
H50A C50 H50B 109.5 . .
H50A C50 H50C 109.5 . .
H50B C50 H50C 109.5 . .
C49 C51 H51A 109.5 . .
C49 C51 H51B 109.5 . .
C49 C51 H51C 109.5 . .
H51A C51 H51B 109.5 . .
H51A C51 H51C 109.5 . .
H51B C51 H51C 109.5 . .
C49 C52 H52A 109.5 . .
C49 C52 H52B 109.5 . .
C49 C52 H52C 109.5 . .
H52A C52 H52B 109.5 . .
H52A C52 H52C 109.5 . .
H52B C52 H52C 109.5 . .
C54 C53 C46 107.7(3) . .
C54 C53 C55 109.0(3) . .
C55 C53 C46 111.7(4) . .
C56 C53 C46 112.0(3) . .
C56 C53 C54 108.2(4) . .
C56 C53 C55 108.1(4) . .
C53 C54 H54A 109.5 . .
C53 C54 H54B 109.5 . .
C53 C54 H54C 109.5 . .
H54A C54 H54B 109.5 . .
H54A C54 H54C 109.5 . .
H54B C54 H54C 109.5 . .
C53 C55 H55A 109.5 . .
C53 C55 H55B 109.5 . .
C53 C55 H55C 109.5 . .
H55A C55 H55B 109.5 . .
H55A C55 H55C 109.5 . .
H55B C55 H55C 109.5 . .
C53 C56 H56A 109.5 . .
C53 C56 H56B 109.5 . .
C53 C56 H56C 109.5 . .
H56A C56 H56B 109.5 . .
H56A C56 H56C 109.5 . .
H56B C56 H56C 109.5 . .
C48 C57 C59 109.3(4) . .
C58 C57 C48 111.3(3) . .
C58 C57 C59 105.0(4) . .
C60 C57 C48 113.6(4) . .
C60 C57 C58 107.5(4) . .
C60 C57 C59 109.8(4) . .
C57 C58 H58A 109.5 . .
C57 C58 H58B 109.5 . .
C57 C58 H58C 109.5 . .
H58A C58 H58B 109.5 . .
H58A C58 H58C 109.5 . .
H58B C58 H58C 109.5 . .
C57 C59 H59A 109.5 . .
C57 C59 H59B 109.5 . .
C57 C59 H59C 109.5 . .
H59A C59 H59B 109.5 . .
H59A C59 H59C 109.5 . .
H59B C59 H59C 109.5 . .
C57 C60 H60A 109.5 . .
C57 C60 H60B 109.5 . .
C57 C60 H60C 109.5 . .
H60A C60 H60B 109.5 . .
H60A C60 H60C 109.5 . .
H60B C60 H60C 109.5 . .
C35 N1 Th1 166.2(2) . .
C42 N2 Th1 168.0(3) . 3_666
C35 P1 C43 107.17(16) . .
C1 Th1 C18 116.29(9) . .
C2 Th1 C1 27.89(9) . .
C2 Th1 C18 107.36(9) . .
C3 Th1 C1 46.27(9) . .
C3 Th1 C2 28.48(10) . .
C3 Th1 C4 28.84(10) . .
C3 Th1 C5 46.41(10) . .
C3 Th1 C18 125.25(10) . .
C3 Th1 C19 150.93(10) . .
C3 Th1 C22 104.13(10) . .
C4 Th1 C1 47.16(9) . .
C4 Th1 C2 47.54(9) . .
C4 Th1 C5 28.65(10) . .
C4 Th1 C18 153.58(10) . .
C4 Th1 C19 174.69(10) . .
C4 Th1 C22 132.17(10) . .
C5 Th1 C1 28.11(9) . .
C5 Th1 C2 46.37(9) . .
C5 Th1 C18 143.61(10) . .
C5 Th1 C19 156.19(10) . .
C5 Th1 C22 142.86(10) . .
C19 Th1 C1 137.99(10) . .
C19 Th1 C2 135.60(10) . .
C19 Th1 C18 28.41(9) . .
C20 Th1 C1 162.60(10) . .
C20 Th1 C2 142.10(10) . .
C20 Th1 C3 135.60(10) . .
C20 Th1 C4 145.87(10) . .
C20 Th1 C5 169.28(10) . .
C20 Th1 C18 46.63(10) . .
C20 Th1 C19 28.83(10) . .
C20 Th1 C21 29.24(10) . .
C20 Th1 C22 46.81(10) . .
C21 Th1 C1 140.24(10) . .
C21 Th1 C2 113.94(10) . .
C21 Th1 C3 108.05(10) . .
C21 Th1 C4 127.94(10) . .
C21 Th1 C5 154.33(10) . .
C21 Th1 C18 46.96(10) . .
C21 Th1 C19 48.03(9) . .
C21 Th1 C22 28.58(10) . .
C22 Th1 C1 117.22(10) . .
C22 Th1 C2 96.62(10) . .
C22 Th1 C18 27.77(9) . .
C22 Th1 C19 46.81(9) . .
N1 Th1 C1 119.16(10) . .
N1 Th1 C2 131.92(10) . .
N1 Th1 C3 108.34(10) . .
N1 Th1 C4 84.43(10) . .
N1 Th1 C5 91.53(11) . .
N1 Th1 C18 120.43(10) . .
N1 Th1 C19 92.45(10) . .
N1 Th1 C20 77.86(11) . .
N1 Th1 C21 96.07(11) . .
N1 Th1 C22 123.04(11) . .
N1 Th1 N2 87.00(10) . 3_666
N2 Th1 C1 75.62(9) 3_666 .
N2 Th1 C2 101.28(9) 3_666 .
N2 Th1 C3 120.54(10) 3_666 .
N2 Th1 C4 104.50(10) 3_666 .
N2 Th1 C5 77.22(10) 3_666 .
N2 Th1 C18 86.90(9) 3_666 .
N2 Th1 C19 79.56(10) 3_666 .
N2 Th1 C20 103.44(10) 3_666 .
N2 Th1 C21 127.54(10) 3_666 .
N2 Th1 C22 114.34(10) 3_666 .
C62 C61 H61 120.2 . .
C62 C61 C63 119.6(9) . 3_556
C63 C61 H61 120.2 3_556 .
C61 C62 H62 120.3 . .
C63 C62 C61 119.4(8) . .
C63 C62 H62 120.3 . .
C61 C63 H63 119.5 3_556 .
C62 C63 C61 121.0(9) . 3_556
C62 C63 H63 119.5 . .
C65 C64 H64 121.5 . .
C65 C64 C69 116.9(8) . .
C69 C64 H64 121.5 . .
C64 C65 H65 117.7 . .
C66 C65 C64 124.7(8) . .
C66 C65 H65 117.7 . .
C65 C66 H66 121.7 . .
C65 C66 C67 116.5(10) . .
C67 C66 H66 121.7 . .
C66 C67 H67 117.3 . .
C68 C67 C66 125.4(11) . .
C68 C67 H67 117.3 . .
C67 C68 H68 120.8 . .
C67 C68 C69 118.5(11) . .
C69 C68 H68 120.8 . .
C64 C69 C68 117.2(10) . .
C64 C69 H69 121.4 . .
C68 C69 H69 121.4 . .

loop_
_geom_bond_atom_site_label_1
_geom_bond_atom_site_label_2
_geom_bond_distance
_geom_bond_site_symmetry_2
C1 C2 1.439(5) .
C1 C5 1.429(5) .
C1 C6 1.542(5) .
C1 Th1 2.997(3) .
C2 C3 1.433(5) .
C2 C10 1.545(5) .
C2 Th1 2.972(3) .
C3 H3 0.9300 .
C3 C4 1.410(5) .
C3 Th1 2.825(3) .
C4 C5 1.410(5) .
C4 C14 1.518(5) .
C4 Th1 2.836(3) .
C5 H5 0.9300 .
C5 Th1 2.862(3) .
C6 C7 1.535(5) .
C6 C8 1.544(5) .
C6 C9 1.534(5) .
C7 H7A 0.9600 .
C7 H7B 0.9600 .
C7 H7C 0.9600 .
C8 H8A 0.9600 .
C8 H8B 0.9600 .
C8 H8C 0.9600 .
C9 H9A 0.9600 .
C9 H9B 0.9600 .
C9 H9C 0.9600 .
C10 C11 1.548(5) .
C10 C12 1.526(5) .
C10 C13 1.538(5) .
C11 H11A 0.9600 .
C11 H11B 0.9600 .
C11 H11C 0.9600 .
C12 H12A 0.9600 .
C12 H12B 0.9600 .
C12 H12C 0.9600 .
C13 H13A 0.9600 .
C13 H13B 0.9600 .
C13 H13C 0.9600 .
C14 C15 1.526(5) .
C14 C16 1.525(5) .
C14 C17 1.541(5) .
C15 H15A 0.9600 .
C15 H15B 0.9600 .
C15 H15C 0.9600 .
C16 H16A 0.9600 .
C16 H16B 0.9600 .
C16 H16C 0.9600 .
C17 H17A 0.9600 .
C17 H17B 0.9600 .
C17 H17C 0.9600 .
C18 C19 1.454(5) .
C18 C22 1.419(5) .
C18 C23 1.542(5) .
C18 Th1 3.002(3) .
C19 C20 1.424(5) .
C19 C27 1.550(4) .
C19 Th1 2.915(3) .
C20 H20 0.9300 .
C20 C21 1.412(5) .
C20 Th1 2.782(4) .
C21 C22 1.410(5) .
C21 C31 1.526(5) .
C21 Th1 2.812(3) .
C22 H22 0.9300 .
C22 Th1 2.891(3) .
C23 C24 1.545(5) .
C23 C25 1.523(5) .
C23 C26 1.544(5) .
C24 H24A 0.9600 .
C24 H24B 0.9600 .
C24 H24C 0.9600 .
C25 H25A 0.9600 .
C25 H25B 0.9600 .
C25 H25C 0.9600 .
C26 H26A 0.9600 .
C26 H26B 0.9600 .
C26 H26C 0.9600 .
C27 C28 1.538(5) .
C27 C29 1.542(5) .
C27 C30 1.542(5) .
C28 H28A 0.9600 .
C28 H28B 0.9600 .
C28 H28C 0.9600 .
C29 H29A 0.9600 .
C29 H29B 0.9600 .
C29 H29C 0.9600 .
C30 H30A 0.9600 .
C30 H30B 0.9600 .
C30 H30C 0.9600 .
C31 C32 1.527(5) .
C31 C33 1.532(5) .
C31 C34 1.547(5) .
C32 H32A 0.9600 .
C32 H32B 0.9600 .
C32 H32C 0.9600 .
C33 H33A 0.9600 .
C33 H33B 0.9600 .
C33 H33C 0.9600 .
C34 H34A 0.9600 .
C34 H34B 0.9600 .
C34 H34C 0.9600 .
C35 C36 1.498(4) .
C35 N1 1.351(4) .
C35 P1 1.742(4) .
C36 C37 1.409(5) .
C36 C41 1.406(5) .
C37 H37 0.9300 .
C37 C38 1.383(5) .
C38 H38 0.9300 .
C38 C39 1.400(5) .
C39 C40 1.401(5) .
C39 C42 1.436(5) .
C40 H40 0.9300 .
C40 C41 1.386(5) .
C41 H41 0.9300 .
C42 N2 1.150(5) .
C43 C44 1.428(5) .
C43 C48 1.424(5) .
C43 P1 1.871(3) .
C44 C45 1.400(5) .
C44 C49 1.541(5) .
C45 H45 0.9300 .
C45 C46 1.395(6) .
C46 C47 1.388(5) .
C46 C53 1.537(5) .
C47 H47 0.9300 .
C47 C48 1.394(5) .
C48 C57 1.545(5) .
C49 C50 1.547(5) .
C49 C51 1.538(5) .
C49 C52 1.537(5) .
C50 H50A 0.9600 .
C50 H50B 0.9600 .
C50 H50C 0.9600 .
C51 H51A 0.9600 .
C51 H51B 0.9600 .
C51 H51C 0.9600 .
C52 H52A 0.9600 .
C52 H52B 0.9600 .
C52 H52C 0.9600 .
C53 C54 1.533(5) .
C53 C55 1.534(6) .
C53 C56 1.533(6) .
C54 H54A 0.9600 .
C54 H54B 0.9600 .
C54 H54C 0.9600 .
C55 H55A 0.9600 .
C55 H55B 0.9600 .
C55 H55C 0.9600 .
C56 H56A 0.9600 .
C56 H56B 0.9600 .
C56 H56C 0.9600 .
C57 C58 1.533(6) .
C57 C59 1.547(6) .
C57 C60 1.517(6) .
C58 H58A 0.9600 .
C58 H58B 0.9600 .
C58 H58C 0.9600 .
C59 H59A 0.9600 .
C59 H59B 0.9600 .
C59 H59C 0.9600 .
C60 H60A 0.9600 .
C60 H60B 0.9600 .
C60 H60C 0.9600 .
N1 Th1 2.094(3) .
N2 Th1 2.566(3) 3_666
Th1 N2 2.566(3) 3_666
C61 H61 0.9300 .
C61 C62 1.348(11) .
C61 C63 1.394(10) 3_556
C62 H62 0.9300 .
C62 C63 1.345(11) .
C63 C61 1.395(10) 3_556
C63 H63 0.9300 .
C64 H64 0.9300 .
C64 C65 1.354(10) .
C64 C69 1.410(12) .
C65 H65 0.9300 .
C65 C66 1.324(10) .
C66 H66 0.9300 .
C66 C67 1.328(11) .
C67 H67 0.9300 .
C67 C68 1.297(13) .
C68 H68 0.9300 .
C68 C69 1.424(13) .
C69 H69 0.9300 .

loop_
_geom_torsion_atom_site_label_1
_geom_torsion_atom_site_label_2
_geom_torsion_atom_site_label_3
_geom_torsion_atom_site_label_4
_geom_torsion
_geom_torsion_site_symmetry_1
_geom_torsion_site_symmetry_4
C1 C2 C3 C4 1.9(4) . .
C1 C2 C3 Th1 -69.4(2) . .
C1 C2 C10 C11 -90.8(5) . .
C1 C2 C10 C12 30.7(6) . .
C1 C2 C10 C13 152.2(4) . .
C2 C1 C5 C4 -2.7(4) . .
C2 C1 C5 Th1 67.1(2) . .
C2 C1 C6 C7 171.1(4) . .
C2 C1 C6 C8 56.4(5) . .
C2 C1 C6 C9 -68.2(5) . .
C2 C3 C4 C5 -3.5(4) . .
C2 C3 C4 C14 160.5(3) . .
C2 C3 C4 Th1 -74.9(2) . .
C3 C2 C10 C11 72.9(4) . .
C3 C2 C10 C12 -165.6(3) . .
C3 C2 C10 C13 -44.1(4) . .
C3 C4 C5 C1 3.8(4) . .
C3 C4 C5 Th1 -70.3(2) . .
C3 C4 C14 C15 53.1(5) . .
C3 C4 C14 C16 176.9(3) . .
C3 C4 C14 C17 -65.4(5) . .
C5 C1 C2 C3 0.5(4) . .
C5 C1 C2 C10 165.4(4) . .
C5 C1 C2 Th1 -64.1(2) . .
C5 C1 C6 C7 6.7(4) . .
C5 C1 C6 C8 -107.9(4) . .
C5 C1 C6 C9 127.5(3) . .
C5 C4 C14 C15 -146.0(4) . .
C5 C4 C14 C16 -22.2(5) . .
C5 C4 C14 C17 95.5(4) . .
C6 C1 C2 C3 -165.3(3) . .
C6 C1 C2 C10 -0.4(7) . .
C6 C1 C2 Th1 130.1(4) . .
C6 C1 C5 C4 165.3(3) . .
C6 C1 C5 Th1 -124.9(3) . .
C10 C2 C3 C4 -166.1(3) . .
C10 C2 C3 Th1 122.6(3) . .
C14 C4 C5 C1 -160.4(3) . .
C14 C4 C5 Th1 125.5(3) . .
C18 C19 C20 C21 -0.2(4) . .
C18 C19 C20 Th1 -71.9(2) . .
C18 C19 C27 C28 29.2(6) . .
C18 C19 C27 C29 -92.8(5) . .
C18 C19 C27 C30 150.3(4) . .
C19 C18 C22 C21 -2.8(4) . .
C19 C18 C22 Th1 64.5(2) . .
C19 C18 C23 C24 170.3(4) . .
C19 C18 C23 C25 -69.1(5) . .
C19 C18 C23 C26 55.6(5) . .
C19 C20 C21 C22 -1.5(4) . .
C19 C20 C21 C31 176.6(3) . .
C19 C20 C21 Th1 -74.5(3) . .
C20 C19 C27 C28 -165.5(3) . .
C20 C19 C27 C29 72.5(4) . .
C20 C19 C27 C30 -44.3(4) . .
C20 C21 C22 C18 2.7(4) . .
C20 C21 C22 Th1 -69.8(2) . .
C20 C21 C31 C32 -35.6(5) . .
C20 C21 C31 C33 84.4(5) . .
C20 C21 C31 C34 -156.5(4) . .
C22 C18 C19 C20 1.8(4) . .
C22 C18 C19 C27 168.4(4) . .
C22 C18 C19 Th1 -64.0(2) . .
C22 C18 C23 C24 3.7(5) . .
C22 C18 C23 C25 124.3(4) . .
C22 C18 C23 C26 -111.0(4) . .
C22 C21 C31 C32 142.2(4) . .
C22 C21 C31 C33 -97.8(4) . .
C22 C21 C31 C34 21.2(5) . .
C23 C18 C19 C20 -166.0(4) . .
C23 C18 C19 C27 0.6(7) . .
C23 C18 C19 Th1 128.2(4) . .
C23 C18 C22 C21 166.9(3) . .
C23 C18 C22 Th1 -125.8(3) . .
C27 C19 C20 C21 -169.4(3) . .
C27 C19 C20 Th1 118.9(3) . .
C31 C21 C22 C18 -175.5(3) . .
C31 C21 C22 Th1 112.1(3) . .
C35 C36 C37 C38 -173.9(3) . .
C35 C36 C41 C40 172.3(3) . .
C36 C35 N1 Th1 101.3(10) . .
C36 C35 P1 C43 -2.3(4) . .
C36 C37 C38 C39 1.0(5) . .
C37 C36 C41 C40 -2.4(5) . .
C37 C38 C39 C40 -1.9(5) . .
C37 C38 C39 C42 175.5(3) . .
C38 C39 C40 C41 0.6(5) . .
C39 C40 C41 C36 1.6(5) . .
C41 C36 C37 C38 1.1(5) . .
C42 C39 C40 C41 -176.8(3) . .
C43 C44 C45 C46 2.4(5) . .
C43 C44 C49 C50 -44.2(5) . .
C43 C44 C49 C51 79.4(4) . .
C43 C44 C49 C52 -160.8(3) . .
C43 C48 C57 C58 158.6(4) . .
C43 C48 C57 C59 43.1(5) . .
C43 C48 C57 C60 -79.8(5) . .
C44 C43 C48 C47 16.7(5) . .
C44 C43 C48 C57 -157.6(4) . .
C44 C43 P1 C35 -103.2(3) . .
C44 C45 C46 C47 8.4(5) . .
C44 C45 C46 C53 -172.8(3) . .
C45 C44 C49 C50 132.7(3) . .
C45 C44 C49 C51 -103.7(4) . .
C45 C44 C49 C52 16.1(5) . .
C45 C46 C47 C48 -6.6(6) . .
C45 C46 C53 C54 88.6(4) . .
C45 C46 C53 C55 -31.1(5) . .
C45 C46 C53 C56 -152.5(4) . .
C46 C47 C48 C43 -5.9(6) . .
C46 C47 C48 C57 168.8(4) . .
C47 C46 C53 C54 -92.6(4) . .
C47 C46 C53 C55 147.6(4) . .
C47 C46 C53 C56 26.3(6) . .
C47 C48 C57 C58 -15.8(5) . .
C47 C48 C57 C59 -131.3(4) . .
C47 C48 C57 C60 105.8(4) . .
C48 C43 C44 C45 -15.1(5) . .
C48 C43 C44 C49 161.7(3) . .
C48 C43 P1 C35 72.1(3) . .
C49 C44 C45 C46 -174.6(3) . .
C53 C46 C47 C48 174.6(4) . .
N1 C35 C36 C37 34.4(4) . .
N1 C35 C36 C41 -140.3(3) . .
N1 C35 P1 C43 178.3(3) . .
P1 C35 C36 C37 -145.0(3) . .
P1 C35 C36 C41 40.3(5) . .
P1 C35 N1 Th1 -79.2(10) . .
P1 C43 C44 C45 160.4(3) . .
P1 C43 C44 C49 -22.8(5) . .
P1 C43 C48 C47 -158.7(3) . .
P1 C43 C48 C57 27.0(5) . .
Th1 C1 C2 C3 64.6(2) . .
Th1 C1 C2 C10 -130.5(4) . .
Th1 C1 C5 C4 -69.8(3) . .
Th1 C1 C6 C7 -81.7(4) . .
Th1 C1 C6 C8 163.7(2) . .
Th1 C1 C6 C9 39.1(4) . .
Th1 C2 C3 C4 71.3(2) . .
Th1 C2 C10 C11 158.0(2) . .
Th1 C2 C10 C12 -80.5(4) . .
Th1 C2 C10 C13 41.0(4) . .
Th1 C3 C4 C5 71.4(2) . .
Th1 C3 C4 C14 -124.6(3) . .
Th1 C4 C5 C1 74.1(2) . .
Th1 C4 C14 C15 -45.7(4) . .
Th1 C4 C14 C16 78.0(4) . .
Th1 C4 C14 C17 -164.3(2) . .
Th1 C18 C19 C20 65.8(2) . .
Th1 C18 C19 C27 -127.6(4) . .
Th1 C18 C22 C21 -67.3(3) . .
Th1 C18 C23 C24 -86.3(4) . .
Th1 C18 C23 C25 34.2(4) . .
Th1 C18 C23 C26 159.0(2) . .
Th1 C19 C20 C21 71.8(3) . .
Th1 C19 C27 C28 -81.0(4) . .
Th1 C19 C27 C29 157.0(2) . .
Th1 C19 C27 C30 40.2(4) . .
Th1 C20 C21 C22 73.0(2) . .
Th1 C20 C21 C31 -108.8(4) . .
Th1 C21 C22 C18 72.4(3) . .
Th1 C21 C31 C32 -124.0(3) . .
Th1 C21 C31 C33 -4.0(4) . .
Th1 C21 C31 C34 115.1(3) . .
C61 C62 C63 C61 2.0(12) . 3_556
C63 C61 C62 C63 -2.0(12) 3_556 .
C64 C65 C66 C67 5.5(15) . .
C65 C64 C69 C68 -7.1(16) . .
C65 C66 C67 C68 -9.0(17) . .
C66 C67 C68 C69 4(2) . .
C67 C68 C69 C64 4.3(19) . .
C69 C64 C65 C66 2.3(15) . .
